data_4087758
loop_
_publ_author_name
'Hwang, Seung Jun'
'Anderson, Bryce L.'
'Powers, David C.'
'Maher, Andrew G.'
'Hadt, Ryan G.'
'Nocera, Daniel G.'

_publ_section_title
;
 Halogen Photoelimination from Monomeric Nickel(III) Complexes Enabled by
 the Secondary Coordination Sphere
;
_journal_issue 19
_journal_name_full Organometallics
_journal_page_first 4766
_journal_paper_doi 10.1021/acs.organomet.5b00568
_journal_volume 34
_journal_year 2015
_chemical_formula_sum 'C28 H28 Br2 Cl4 Ni P2'
_chemical_formula_weight 786.78
_chemical_name_common NiBr2dppe
_space_group_IT_number 4
_space_group_name_Hall 'P 2yb'
_space_group_name_H-M_alt 'P 1 21 1'
_symmetry_cell_setting monoclinic
_symmetry_space_group_name_H-M 'P 1 21 1'
_atom_sites_solution_hydrogens geom
_atom_sites_solution_primary direct
_atom_sites_solution_secondary difmap
_audit_creation_method SHELXL-97
_cell_angle_alpha 90.00
_cell_angle_beta 97.5170(14)
_cell_angle_gamma 90.00
_cell_formula_units_Z 2
_cell_length_a 13.0802(11)
_cell_length_b 8.5935(7)
_cell_length_c 13.7616(12)
_cell_measurement_reflns_used 8680
_cell_measurement_temperature 100(2)
_cell_measurement_theta_max 24.806
_cell_measurement_theta_min 2.304
_cell_volume 1533.6(2)
_computing_cell_refinement 'SAINT 7.46A (Bruker-AXS, 2009)'
_computing_data_collection 'APEX2 v2009.3.0 (Bruker-AXS, 2009)'
_computing_data_reduction 'SAINT 7.46A (Bruker-AXS, 2009)'
_computing_molecular_graphics 'Bruker SHELXTL (Sheldrick, 2008)'
_computing_publication_material 'Bruker SHELXTL (Sheldrick, 2008)'
_computing_structure_refinement 'SHELXL-97 (Sheldrick, 2008)'
_computing_structure_solution 'SHELXT-2014 (Sheldrick, 2008)'
_diffrn_ambient_temperature 100(2)
_diffrn_detector_area_resol_mean 8.3
_diffrn_measured_fraction_theta_full 0.995
_diffrn_measured_fraction_theta_max 0.995
_diffrn_measurement_device_type 'Bruker APEX-II CCD'
_diffrn_measurement_method '\f and \w scans'
_diffrn_radiation_monochromator graphite
_diffrn_radiation_source 'fine-focus sealed tube'
_diffrn_radiation_type MoK\a
_diffrn_radiation_wavelength 0.71073
_diffrn_reflns_av_R_equivalents 0.0552
_diffrn_reflns_av_sigmaI/netI 0.0650
_diffrn_reflns_limit_h_max 15
_diffrn_reflns_limit_h_min -15
_diffrn_reflns_limit_k_max 10
_diffrn_reflns_limit_k_min -10
_diffrn_reflns_limit_l_max 16
_diffrn_reflns_limit_l_min -16
_diffrn_reflns_number 17572
_diffrn_reflns_theta_full 24.91
_diffrn_reflns_theta_max 24.91
_diffrn_reflns_theta_min 1.49
_exptl_absorpt_coefficient_mu 3.709
_exptl_absorpt_correction_T_max 0.9295
_exptl_absorpt_correction_T_min 0.2802
_exptl_absorpt_correction_type multi-scan
_exptl_absorpt_process_details 'SADABS (Sheldrick, 2008)'
_exptl_crystal_colour orange
_exptl_crystal_density_diffrn 1.704
_exptl_crystal_density_method 'not measured'
_exptl_crystal_description neddle
_exptl_crystal_F_000 784
_exptl_crystal_size_max 0.46
_exptl_crystal_size_mid 0.02
_exptl_crystal_size_min 0.02
_refine_diff_density_max 1.416
_refine_diff_density_min -0.790
_refine_diff_density_rms 0.112
_refine_ls_abs_structure_details 'Flack H D (1983), Acta Cryst. A39, 876-881'
_refine_ls_abs_structure_Flack 0.044(10)
_refine_ls_extinction_method none
_refine_ls_goodness_of_fit_ref 1.051
_refine_ls_hydrogen_treatment mixed
_refine_ls_matrix_type full
_refine_ls_number_parameters 334
_refine_ls_number_reflns 5280
_refine_ls_number_restraints 1
_refine_ls_restrained_S_all 1.051
_refine_ls_R_factor_all 0.0465
_refine_ls_R_factor_gt 0.0397
_refine_ls_shift/su_max 0.013
_refine_ls_shift/su_mean 0.000
_refine_ls_structure_factor_coef Fsqd
_refine_ls_weighting_details 'calc w=1/[\s^2^(Fo^2^)+(0.0440P)^2^+1.8237P] where P=(Fo^2^+2Fc^2^)/3'
_refine_ls_weighting_scheme calc
_refine_ls_wR_factor_gt 0.0960
_refine_ls_wR_factor_ref 0.0996
_reflns_number_gt 4788
_reflns_number_total 5280
_reflns_threshold_expression >2sigma(I)
_cod_data_source_file om5b00568_si_004.cif
_cod_data_source_block nibr2dppe
_cod_depositor_comments
;
The following automatic conversions were performed:

data item '_symmetry_cell_setting' value 'Monoclinic' was changed to
'monoclinic' in accordance with the
/home/saulius/struct/COD-crude-data/automatic-downloads/DataCite-retrospective/ACS/depositions/lib/dictionaries/cif_core.dic
dictionary named 'cif_core.dic' version 2.4.2 last updated on
2011-04-26.

Automatic conversion script
Id: cif_fix_values 6909 2019-04-08 15:41:33Z antanas 

2020-09-02
Z value and formula fixed to values more according to usual
chemical conventions.                 miguel
;
_cod_original_formula_weight 393.39
_cod_original_formula_units_Z 4
_cod_original_sg_symbol_H-M P2(1)
_cod_original_formula_sum 'C14 H14 Br Cl2 Ni0.50 P'
_cod_database_code 4087758

loop_
_symmetry_equiv_pos_as_xyz
'x, y, z'
'-x, y+1/2, -z'

loop_
_atom_site_label
_atom_site_type_symbol
_atom_site_fract_x
_atom_site_fract_y
_atom_site_fract_z
_atom_site_U_iso_or_equiv
_atom_site_adp_type
_atom_site_occupancy
_atom_site_symmetry_multiplicity
_atom_site_calc_flag
_atom_site_refinement_flags
C1 C 0.2646(5) 0.3061(7) 0.6400(4) 0.0116(13) Uani 1 1 d .
H1A H 0.1914 0.2736 0.6367 0.014 Uiso 1 1 d .
H1B H 0.2963 0.2492 0.5890 0.014 Uiso 1 1 d .
C2 C 0.3233(5) 0.2735(7) 0.7424(4) 0.0117(13) Uani 1 1 d .
H2A H 0.3980 0.2911 0.7424 0.014 Uiso 1 1 d .
H2B H 0.3128 0.1641 0.7618 0.014 Uiso 1 1 d .
C3 C 0.4042(5) 0.5414(7) 0.5902(4) 0.0127(13) Uani 1 1 d .
C4 C 0.4302(5) 0.4710(7) 0.5053(4) 0.0143(13) Uani 1 1 d .
H4 H 0.3781 0.4212 0.4616 0.017 Uiso 1 1 d .
C5 C 0.5307(5) 0.4728(8) 0.4838(4) 0.0189(15) Uani 1 1 d .
H5 H 0.5471 0.4258 0.4253 0.023 Uiso 1 1 d .
C6 C 0.6073(5) 0.5439(7) 0.5488(5) 0.0160(14) Uani 1 1 d .
H6 H 0.6768 0.5427 0.5353 0.019 Uiso 1 1 d .
C7 C 0.5828(5) 0.6160(8) 0.6335(4) 0.0168(14) Uani 1 1 d .
H7 H 0.6348 0.6675 0.6763 0.020 Uiso 1 1 d .
C8 C 0.4817(5) 0.6128(7) 0.6549(4) 0.0145(13) Uani 1 1 d .
H8 H 0.4652 0.6588 0.7135 0.017 Uiso 1 1 d .
C9 C 0.1853(5) 0.5706(7) 0.5180(4) 0.0135(13) Uani 1 1 d .
C10 C 0.0832(5) 0.5137(8) 0.5104(4) 0.0179(14) Uani 1 1 d .
H10 H 0.0640 0.4430 0.5578 0.021 Uiso 1 1 d .
C11 C 0.0115(5) 0.5621(8) 0.4331(5) 0.0221(16) Uani 1 1 d .
H11 H -0.0570 0.5235 0.4277 0.027 Uiso 1 1 calc R
C12 C 0.0382(5) 0.6655(8) 0.3639(4) 0.0188(15) Uani 1 1 d .
H12 H 0.0000 0.6976 0.3114 0.022 Uiso 1 1 d .
C13 C 0.1386(5) 0.7230(8) 0.3704(4) 0.0196(14) Uani 1 1 d .
H13 H 0.1571 0.7930 0.3224 0.023 Uiso 1 1 d .
C14 C 0.2116(5) 0.6762(7) 0.4480(5) 0.0162(14) Uani 1 1 d .
H14 H 0.2796 0.7165 0.4534 0.019 Uiso 1 1 d .
C15 C 0.3635(4) 0.4016(7) 0.9394(4) 0.0111(13) Uani 1 1 d .
C16 C 0.4616(5) 0.4591(8) 0.9362(5) 0.0221(15) Uani 1 1 d .
H16 H 0.4805 0.4978 0.8764 0.026 Uiso 1 1 d .
C17 C 0.5336(5) 0.4594(9) 1.0224(5) 0.0226(16) Uani 1 1 d .
H17 H 0.6004 0.5019 1.0212 0.027 Uiso 1 1 d .
C18 C 0.5075(5) 0.3987(8) 1.1082(4) 0.0206(15) Uani 1 1 d .
H18 H 0.5568 0.3959 1.1653 0.025 Uiso 1 1 d .
C19 C 0.4098(6) 0.3420(8) 1.1112(5) 0.0255(17) Uani 1 1 d .
H19 H 0.3917 0.3026 1.1711 0.031 Uiso 1 1 d .
C20 C 0.3364(5) 0.3413(8) 1.0264(5) 0.0208(15) Uani 1 1 d .
H20 H 0.2693 0.2999 1.0286 0.025 Uiso 1 1 d .
C21 C 0.1538(5) 0.3153(7) 0.8568(4) 0.0116(13) Uani 1 1 d .
C22 C 0.1519(5) 0.1531(8) 0.8731(4) 0.0154(13) Uani 1 1 d .
H22 H 0.2100 0.0911 0.8643 0.019 Uiso 1 1 d .
C23 C 0.0643(5) 0.0846(8) 0.9012(4) 0.0164(14) Uani 1 1 d .
H23 H 0.0637 -0.0239 0.9143 0.020 Uiso 1 1 calc R
C24 C -0.0224(5) 0.1735(8) 0.9105(4) 0.0186(15) Uani 1 1 d .
H24 H -0.0826 0.1264 0.9292 0.022 Uiso 1 1 calc R
C25 C -0.0199(5) 0.3336(8) 0.8918(5) 0.0219(16) Uani 1 1 d .
H25 H -0.0789 0.3951 0.8987 0.026 Uiso 1 1 calc R
C26 C 0.0666(5) 0.4040(7) 0.8635(4) 0.0155(14) Uani 1 1 d .
H26 H 0.0663 0.5119 0.8488 0.019 Uiso 1 1 d .
P1 P 0.27511(12) 0.52022(18) 0.62424(11) 0.0105(3) Uani 1 1 d .
P2 P 0.27250(11) 0.40663(18) 0.82790(11) 0.0099(3) Uani 1 1 d .
Ni1 Ni 0.25369(6) 0.63274(9) 0.76003(5) 0.00848(17) Uani 1 1 d .
Br1 Br 0.24986(5) 0.87120(7) 0.67803(4) 0.01961(16) Uani 1 1 d .
Br2 Br 0.22412(5) 0.73641(8) 0.90921(5) 0.02389(18) Uani 1 1 d .
C27 C 0.0712(7) 0.2917(10) 0.2639(6) 0.038(2) Uani 1 1 d .
H27A H 0.0000 0.2907 0.2524 0.046 Uiso 1 1 d .
H27B H 0.0939 0.3948 0.2893 0.046 Uiso 1 1 d .
Cl1 Cl 0.1190(2) 0.2574(3) 0.15442(17) 0.0612(7) Uani 1 1 d .
Cl2 Cl 0.1137(2) 0.1495(3) 0.35095(18) 0.0646(7) Uani 1 1 d .
C28 C 0.3376(6) 0.7263(10) 1.1604(5) 0.0346(18) Uani 1 1 d .
H28A H 0.3855 0.7151 1.1108 0.042 Uiso 1 1 d .
H28B H 0.2781 0.6566 1.1417 0.042 Uiso 1 1 d .
Cl3 Cl 0.29442(13) 0.9180(2) 1.16072(13) 0.0312(4) Uani 1 1 d .
Cl4 Cl 0.40143(14) 0.6681(3) 1.27600(12) 0.0341(5) Uani 1 1 d .

loop_
_atom_site_aniso_label
_atom_site_aniso_U_11
_atom_site_aniso_U_22
_atom_site_aniso_U_33
_atom_site_aniso_U_23
_atom_site_aniso_U_13
_atom_site_aniso_U_12
C1 0.013(3) 0.012(3) 0.010(3) -0.004(2) 0.002(2) 0.000(3)
C2 0.012(3) 0.011(3) 0.012(3) 0.001(2) 0.003(2) 0.001(3)
C3 0.011(3) 0.011(3) 0.015(3) 0.007(3) -0.003(2) -0.002(3)
C4 0.016(3) 0.012(3) 0.015(3) 0.000(3) 0.001(3) 0.006(3)
C5 0.025(4) 0.020(4) 0.013(3) -0.002(3) 0.005(3) 0.005(3)
C6 0.012(3) 0.013(3) 0.025(4) 0.006(3) 0.011(3) -0.003(3)
C7 0.012(3) 0.016(4) 0.021(3) 0.010(3) -0.004(3) -0.002(3)
C8 0.016(3) 0.014(3) 0.014(3) 0.004(2) 0.001(2) 0.000(3)
C9 0.013(3) 0.016(3) 0.012(3) -0.006(2) 0.004(2) 0.007(3)
C10 0.014(3) 0.021(4) 0.019(3) 0.000(3) 0.003(3) 0.001(3)
C11 0.007(3) 0.033(4) 0.025(4) -0.010(3) -0.001(3) -0.001(3)
C12 0.015(3) 0.028(4) 0.012(3) -0.002(3) -0.004(3) 0.010(3)
C13 0.024(4) 0.022(4) 0.013(3) 0.001(3) 0.001(3) 0.002(3)
C14 0.014(3) 0.016(3) 0.019(3) 0.001(3) 0.002(3) -0.001(3)
C15 0.009(3) 0.010(3) 0.012(3) -0.002(2) -0.007(2) 0.003(3)
C16 0.015(3) 0.029(4) 0.022(4) 0.008(3) 0.001(3) -0.007(3)
C17 0.006(3) 0.029(4) 0.031(4) -0.001(3) -0.004(3) -0.001(3)
C18 0.017(3) 0.023(4) 0.019(3) -0.001(3) -0.009(3) 0.004(3)
C19 0.031(4) 0.029(4) 0.015(3) 0.011(3) -0.002(3) -0.006(3)
C20 0.015(3) 0.028(4) 0.019(3) 0.002(3) -0.002(3) -0.006(3)
C21 0.011(3) 0.015(3) 0.008(3) 0.000(2) -0.003(2) -0.001(3)
C22 0.012(3) 0.015(3) 0.017(3) -0.003(3) -0.004(3) 0.004(3)
C23 0.021(4) 0.017(3) 0.013(3) -0.001(3) 0.005(3) -0.004(3)
C24 0.017(3) 0.027(4) 0.011(3) -0.003(3) 0.002(3) -0.004(3)
C25 0.005(3) 0.034(5) 0.026(4) -0.011(3) 0.000(3) 0.004(3)
C26 0.012(3) 0.017(4) 0.015(3) -0.006(3) -0.003(2) -0.001(3)
P1 0.0095(8) 0.0105(8) 0.0113(8) -0.0006(6) 0.0006(6) 0.0005(6)
P2 0.0068(7) 0.0112(9) 0.0115(7) 0.0000(6) 0.0004(6) 0.0009(6)
Ni1 0.0083(4) 0.0078(4) 0.0091(4) -0.0007(3) -0.0001(3) 0.0005(3)
Br1 0.0232(4) 0.0138(3) 0.0210(3) 0.0002(3) -0.0001(3) 0.0006(3)
Br2 0.0271(4) 0.0221(4) 0.0224(3) -0.0033(3) 0.0029(3) 0.0011(3)
C27 0.039(5) 0.029(4) 0.048(5) 0.005(4) 0.013(4) 0.010(4)
Cl1 0.0755(17) 0.0647(17) 0.0501(13) 0.0155(12) 0.0326(12) 0.0361(15)
Cl2 0.0845(19) 0.0598(16) 0.0552(14) 0.0255(13) 0.0307(13) 0.0196(15)
C28 0.038(4) 0.043(5) 0.021(4) -0.004(4) -0.004(3) 0.003(4)
Cl3 0.0194(9) 0.0418(12) 0.0313(10) -0.0120(8) -0.0004(7) -0.0041(8)
Cl4 0.0244(9) 0.0587(13) 0.0190(9) 0.0004(8) 0.0019(7) -0.0027(9)

loop_
_atom_type_symbol
_atom_type_description
_atom_type_scat_dispersion_real
_atom_type_scat_dispersion_imag
_atom_type_scat_source
C C 0.0033 0.0016 'International Tables Vol C Tables 4.2.6.8 and 6.1.1.4'
H H 0.0000 0.0000 'International Tables Vol C Tables 4.2.6.8 and 6.1.1.4'
Br Br -0.2901 2.4595 'International Tables Vol C Tables 4.2.6.8 and 6.1.1.4'
Cl Cl 0.1484 0.1585 'International Tables Vol C Tables 4.2.6.8 and 6.1.1.4'
Ni Ni 0.3393 1.1124 'International Tables Vol C Tables 4.2.6.8 and 6.1.1.4'
P P 0.1023 0.0942 'International Tables Vol C Tables 4.2.6.8 and 6.1.1.4'

loop_
_geom_angle_atom_site_label_1
_geom_angle_atom_site_label_2
_geom_angle_atom_site_label_3
_geom_angle
C2 C1 P1 104.5(4)
C1 C2 P2 107.2(4)
C4 C3 C8 119.1(6)
C4 C3 P1 120.5(5)
C8 C3 P1 119.9(5)
C5 C4 C3 121.1(6)
C4 C5 C6 119.3(5)
C7 C6 C5 120.5(6)
C8 C7 C6 119.8(6)
C7 C8 C3 120.2(6)
C14 C9 C10 119.2(6)
C14 C9 P1 121.4(5)
C10 C9 P1 119.1(5)
C11 C10 C9 119.4(6)
C12 C11 C10 121.0(6)
C11 C12 C13 120.3(6)
C14 C13 C12 119.4(6)
C13 C14 C9 120.6(6)
C16 C15 C20 120.2(5)
C16 C15 P2 118.3(4)
C20 C15 P2 121.5(4)
C15 C16 C17 119.5(5)
C18 C17 C16 120.5(6)
C19 C18 C17 119.9(6)
C18 C19 C20 120.7(6)
C15 C20 C19 119.2(6)
C26 C21 C22 120.1(6)
C26 C21 P2 120.5(5)
C22 C21 P2 119.4(5)
C23 C22 C21 119.6(6)
C24 C23 C22 120.5(6)
C23 C24 C25 119.0(6)
C26 C25 C24 121.4(6)
C21 C26 C25 119.3(6)
C9 P1 C3 107.1(3)
C9 P1 C1 106.4(3)
C3 P1 C1 102.4(3)
C9 P1 Ni1 116.8(2)
C3 P1 Ni1 114.1(2)
C1 P1 Ni1 108.83(19)
C15 P2 C2 106.0(3)
C15 P2 C21 106.7(3)
C2 P2 C21 105.2(3)
C15 P2 Ni1 114.4(2)
C2 P2 Ni1 108.42(19)
C21 P2 Ni1 115.4(2)
P1 Ni1 P2 87.18(6)
P1 Ni1 Br2 175.55(6)
P2 Ni1 Br2 89.17(5)
P1 Ni1 Br1 88.38(5)
P2 Ni1 Br1 173.50(6)
Br2 Ni1 Br1 95.46(4)
Cl1 C27 Cl2 111.0(4)
Cl3 C28 Cl4 112.3(4)

loop_
_geom_bond_atom_site_label_1
_geom_bond_atom_site_label_2
_geom_bond_distance
C1 C2 1.540(8)
C1 P1 1.860(6)
C2 P2 1.828(6)
C3 C4 1.396(8)
C3 C8 1.401(9)
C3 P1 1.819(6)
C4 C5 1.385(9)
C5 C6 1.394(9)
C6 C7 1.394(9)
C7 C8 1.393(8)
C9 C14 1.398(9)
C9 C10 1.412(9)
C9 P1 1.805(6)
C10 C11 1.386(9)
C11 C12 1.380(9)
C12 C13 1.395(9)
C13 C14 1.395(9)
C15 C16 1.381(8)
C15 C20 1.392(8)
C15 P2 1.815(5)
C16 C17 1.415(9)
C17 C18 1.374(10)
C18 C19 1.372(10)
C19 C20 1.412(9)
C21 C26 1.384(9)
C21 C22 1.413(9)
C21 P2 1.829(6)
C22 C23 1.388(9)
C23 C24 1.387(9)
C24 C25 1.401(10)
C25 C26 1.384(9)
P1 Ni1 2.1547(17)
P2 Ni1 2.1560(17)
Ni1 Br2 2.3164(10)
Ni1 Br1 2.3368(10)
C27 Cl1 1.730(8)
C27 Cl2 1.750(8)
C28 Cl3 1.742(9)
C28 Cl4 1.769(7)

loop_
_geom_torsion_atom_site_label_1
_geom_torsion_atom_site_label_2
_geom_torsion_atom_site_label_3
_geom_torsion_atom_site_label_4
_geom_torsion
P1 C1 C2 P2 51.2(4)
C8 C3 C4 C5 -1.0(9)
P1 C3 C4 C5 -173.4(5)
C3 C4 C5 C6 1.1(10)
C4 C5 C6 C7 -1.6(10)
C5 C6 C7 C8 2.0(9)
C6 C7 C8 C3 -1.9(9)
C4 C3 C8 C7 1.3(9)
P1 C3 C8 C7 173.8(5)
C14 C9 C10 C11 0.8(9)
P1 C9 C10 C11 174.7(5)
C9 C10 C11 C12 -0.3(10)
C10 C11 C12 C13 0.2(10)
C11 C12 C13 C14 -0.6(10)
C12 C13 C14 C9 1.1(10)
C10 C9 C14 C13 -1.2(9)
P1 C9 C14 C13 -175.0(5)
C20 C15 C16 C17 -1.3(10)
P2 C15 C16 C17 178.8(5)
C15 C16 C17 C18 1.9(11)
C16 C17 C18 C19 -2.1(11)
C17 C18 C19 C20 1.7(11)
C16 C15 C20 C19 0.9(10)
P2 C15 C20 C19 -179.2(5)
C18 C19 C20 C15 -1.1(10)
C26 C21 C22 C23 -3.7(9)
P2 C21 C22 C23 175.8(4)
C21 C22 C23 C24 2.1(9)
C22 C23 C24 C25 -0.5(9)
C23 C24 C25 C26 0.6(10)
C22 C21 C26 C25 3.8(9)
P2 C21 C26 C25 -175.8(5)
C24 C25 C26 C21 -2.3(10)
C14 C9 P1 C3 -28.6(6)
C10 C9 P1 C3 157.6(5)
C14 C9 P1 C1 -137.6(5)
C10 C9 P1 C1 48.7(5)
C14 C9 P1 Ni1 100.8(5)
C10 C9 P1 Ni1 -73.0(5)
C4 C3 P1 C9 -50.9(6)
C8 C3 P1 C9 136.8(5)
C4 C3 P1 C1 60.8(5)
C8 C3 P1 C1 -111.5(5)
C4 C3 P1 Ni1 178.2(4)
C8 C3 P1 Ni1 5.9(6)
C2 C1 P1 C9 -168.0(4)
C2 C1 P1 C3 79.7(4)
C2 C1 P1 Ni1 -41.4(4)
C16 C15 P2 C2 66.0(6)
C20 C15 P2 C2 -113.9(5)
C16 C15 P2 C21 177.7(5)
C20 C15 P2 C21 -2.1(6)
C16 C15 P2 Ni1 -53.4(5)
C20 C15 P2 Ni1 126.7(5)
C1 C2 P2 C15 -165.7(4)
C1 C2 P2 C21 81.5(4)
C1 C2 P2 Ni1 -42.5(4)
C26 C21 P2 C15 108.8(5)
C22 C21 P2 C15 -70.7(5)
C26 C21 P2 C2 -138.9(5)
C22 C21 P2 C2 41.5(6)
C26 C21 P2 Ni1 -19.4(5)
C22 C21 P2 Ni1 161.0(4)
C9 P1 Ni1 P2 133.6(2)
C3 P1 Ni1 P2 -100.4(2)
C1 P1 Ni1 P2 13.2(2)
C9 P1 Ni1 Br2 98.6(8)
C3 P1 Ni1 Br2 -135.4(7)
C1 P1 Ni1 Br2 -21.7(8)
C9 P1 Ni1 Br1 -51.2(2)
C3 P1 Ni1 Br1 74.8(2)
C1 P1 Ni1 Br1 -171.5(2)
C15 P2 Ni1 P1 131.0(2)
C2 P2 Ni1 P1 13.0(2)
C21 P2 Ni1 P1 -104.6(2)
C15 P2 Ni1 Br2 -51.5(2)
C2 P2 Ni1 Br2 -169.5(2)
C21 P2 Ni1 Br2 72.8(2)
C15 P2 Ni1 Br1 84.0(5)
C2 P2 Ni1 Br1 -34.0(6)
C21 P2 Ni1 Br1 -151.6(5)
